data_1505951
loop_
_publ_author_name
'Muthusamy, Sengodagounder'
'Gnanaprakasam, Boopathy'
'Suresh, Eringathodi'

_publ_section_title
;
 Desymmetrization of cyclic anhydrides using dihydroxy compounds:
 selective synthesis of macrocyclic tetralactones.
;
_journal_issue 9
_journal_name_full 'Organic letters'
_journal_page_first 1913
_journal_page_last 1916
_journal_paper_doi 10.1021/ol060509k
_journal_volume 8
_journal_year 2006
_chemical_formula_sum 'C24 H19 O8'
_chemical_formula_weight 435.39
_chemical_name_systematic
; 
 ? 
;
_space_group_IT_number 14
_symmetry_cell_setting monoclinic
_symmetry_space_group_name_Hall '-P 2ybc'
_symmetry_space_group_name_H-M 'P 1 21/c 1'
_atom_sites_solution_hydrogens geom
_atom_sites_solution_primary direct
_atom_sites_solution_secondary difmap
_audit_creation_method SHELXL-97
_cell_angle_alpha 90.00
_cell_angle_beta 94.778(4)
_cell_angle_gamma 90.00
_cell_formula_units_Z 4
_cell_length_a 13.342(3)
_cell_length_b 9.981(3)
_cell_length_c 16.534(4)
_cell_measurement_temperature 100(2)
_cell_volume 2194.1(10)
_computing_cell_refinement 'BRUKER SMART'
_computing_data_collection 'BRUKER SMART'
_computing_data_reduction 'BRUKER SAINT'
_computing_molecular_graphics MERCURY
_computing_publication_material 'SHELXL-97 (Sheldrick, 1997)'
_computing_structure_refinement 'SHELXL-97 (Sheldrick, 1997)'
_computing_structure_solution 'SHELXS-97 (Sheldrick, 1990)'
_diffrn_ambient_temperature 100(2)
_diffrn_measured_fraction_theta_full 0.885
_diffrn_measured_fraction_theta_max 0.885
_diffrn_measurement_device_type 'BRUKER SAMRT APEX CCD'
_diffrn_measurement_method 'OMEGA-PHI SCAN'
_diffrn_radiation_monochromator graphite
_diffrn_radiation_source 'fine-focus sealed tube'
_diffrn_radiation_type MoK\a
_diffrn_radiation_wavelength 0.71073
_diffrn_reflns_av_R_equivalents 0.0303
_diffrn_reflns_av_sigmaI/netI 0.0352
_diffrn_reflns_limit_h_max 14
_diffrn_reflns_limit_h_min -14
_diffrn_reflns_limit_k_max 6
_diffrn_reflns_limit_k_min -10
_diffrn_reflns_limit_l_max 17
_diffrn_reflns_limit_l_min -17
_diffrn_reflns_number 7284
_diffrn_reflns_theta_full 22.50
_diffrn_reflns_theta_max 22.50
_diffrn_reflns_theta_min 1.53
_exptl_absorpt_coefficient_mu 0.100
_exptl_absorpt_correction_type SADABS
_exptl_crystal_colour colourless
_exptl_crystal_density_diffrn 1.318
_exptl_crystal_density_method 'not measured'
_exptl_crystal_description plates
_exptl_crystal_F_000 908
_exptl_crystal_size_max 0.24
_exptl_crystal_size_mid 0.13
_exptl_crystal_size_min 0.06
_refine_diff_density_max 0.714
_refine_diff_density_min -0.428
_refine_diff_density_rms 0.122
_refine_ls_extinction_method none
_refine_ls_goodness_of_fit_ref 1.139
_refine_ls_hydrogen_treatment mixed
_refine_ls_matrix_type full
_refine_ls_number_parameters 286
_refine_ls_number_reflns 2714
_refine_ls_number_restraints 0
_refine_ls_restrained_S_all 1.139
_refine_ls_R_factor_all 0.1370
_refine_ls_R_factor_gt 0.1286
_refine_ls_shift/su_max 0.000
_refine_ls_shift/su_mean 0.000
_refine_ls_structure_factor_coef Fsqd
_refine_ls_weighting_details 'w=1/[\s^2^(Fo^2^)+(0.1124P)^2^+24.2260P] where P=(Fo^2^+2Fc^2^)/3'
_refine_ls_weighting_scheme calc
_refine_ls_wR_factor_gt 0.3586
_refine_ls_wR_factor_ref 0.3634
_reflns_number_gt 2386
_reflns_number_total 2714
_reflns_threshold_expression >2sigma(I)
_cod_data_source_file ol060509ksi20060301_121422.cif
_cod_data_source_block compound_6k
_cod_depositor_comments
;
The following automatic conversions were performed:

'_symmetry_cell_setting' value 'Monoclinic' changed to 'monoclinic'
according to /home/saulius/struct/CIF-dictionaries/cif_core.dic
dictionary named 'cif_core.dic' version 2.4.1 from 2010-06-29.

Automatic conversion script
Id: cif_fix_values 1715 2011-07-08 13:25:40Z adriana 

The following automatic conversions were performed:

'_refine_ls_weighting_scheme' value 'calc
w=1/[\s^2^(Fo^2^)+(0.1124P)^2^+24.2260P] where P=(Fo^2^+2Fc^2^)/3'
was changed to 'calc'. New tag '_refine_ls_weighting_details' was
created. The value of the new tag was set to
'w=1/[\s^2^(Fo^2^)+(0.1124P)^2^+24.2260P] where P=(Fo^2^+2Fc^2^)/3'.

Automatic conversion script
Id: cif_fix_values 3143 2015-03-26 13:38:13Z robertas 
;
_cod_original_cell_volume 2194.2(10)
_cod_original_sg_symbol_H-M P21/c
_cod_database_code 1505951

loop_
_symmetry_equiv_pos_as_xyz
'x, y, z'
'-x, y+1/2, -z+1/2'
'-x, -y, -z'
'x, -y-1/2, z-1/2'

loop_
_atom_site_label
_atom_site_type_symbol
_atom_site_fract_x
_atom_site_fract_y
_atom_site_fract_z
_atom_site_U_iso_or_equiv
_atom_site_adp_type
_atom_site_occupancy
_atom_site_calc_flag
_atom_site_refinement_flags
O1 O 0.9997(4) 0.7564(6) 1.0364(4) 0.0369(15) Uani 1 d .
O2 O 0.8990(4) 0.9238(6) 1.0695(3) 0.0364(15) Uani 1 d .
O3 O 0.6024(4) 0.9037(5) 0.9405(3) 0.0325(14) Uani 1 d .
O4 O 0.5018(4) 0.7476(6) 0.9878(4) 0.0363(15) Uani 1 d .
O5 O 0.6670(10) 0.5371(14) 0.7746(9) 0.050(4) Uiso 0.52 d P
O5A O 0.6636(10) 0.5732(15) 0.7388(10) 0.044(4) Uiso 0.48 d P
O6 O 0.6392(11) 0.5996(15) 0.9015(10) 0.047(4) Uiso 0.51 d P
O6A O 0.6549(11) 0.6070(15) 0.8713(13) 0.043(4) Uiso 0.49 d P
O7 O 0.8340(5) 0.6561(6) 1.1357(4) 0.0462(17) Uani 1 d .
O8 O 0.8333(5) 0.5990(7) 1.2662(4) 0.0511(18) Uani 1 d .
C1 C 0.9138(7) 0.8052(8) 1.2297(5) 0.038(2) Uani 1 d .
H1 H 0.8661 0.8786 1.2174 0.046 Uiso 1 calc R
C2 C 0.9536(8) 0.8180(9) 1.3203(6) 0.053(3) Uani 1 d .
H2A H 0.9671 0.9113 1.3333 0.063 Uiso 1 calc R
H2B H 0.9028 0.7862 1.3544 0.063 Uiso 1 calc R
C3 C 1.0482(7) 0.7376(9) 1.3371(6) 0.047(2) Uani 1 d .
H3 H 1.0685 0.7177 1.3909 0.056 Uiso 1 calc R
C4 C 1.1035(7) 0.6940(9) 1.2820(6) 0.043(2) Uani 1 d .
H4 H 1.1603 0.6437 1.2984 0.052 Uiso 1 calc R
C5 C 1.0812(7) 0.7198(9) 1.1947(5) 0.040(2) Uani 1 d .
H5A H 1.0608 0.6364 1.1680 0.049 Uiso 1 calc R
H5B H 1.1423 0.7497 1.1722 0.049 Uiso 1 calc R
C6 C 1.0002(6) 0.8229(8) 1.1759(5) 0.032(2) Uani 1 d .
H6 H 1.0304 0.9103 1.1896 0.038 Uiso 1 calc R
C7 C 0.9667(6) 0.8267(8) 1.0866(5) 0.029(2) Uani 1 d .
C8 C 0.8598(7) 0.9324(10) 0.9842(6) 0.047(3) Uani 1 d .
H8A H 0.8215 0.8527 0.9681 0.057 Uiso 1 calc R
H8B H 0.9143 0.9420 0.9493 0.057 Uiso 1 calc R
C9 C 0.7934(7) 1.0542(11) 0.9788(7) 0.058(3) Uani 1 d .
H9 H 0.8120 1.1286 0.9497 0.070 Uiso 1 calc R
C10 C 0.7038(7) 1.0570(10) 1.0173(6) 0.051(3) Uani 1 d .
H10 H 0.6823 1.1363 1.0398 0.061 Uiso 1 calc R
C11 C 0.6434(6) 0.9330(9) 1.0220(5) 0.037(2) Uani 1 d .
H11A H 0.6854 0.8597 1.0432 0.044 Uiso 1 calc R
H11B H 0.5897 0.9464 1.0572 0.044 Uiso 1 calc R
C12 C 0.5335(5) 0.8036(8) 0.9317(5) 0.0275(19) Uani 1 d .
C13 C 0.4990(6) 0.7854(8) 0.8436(5) 0.0281(19) Uani 1 d .
H13 H 0.4673 0.8700 0.8255 0.034 Uiso 1 calc R
C14 C 0.4194(6) 0.6795(9) 0.8308(5) 0.033(2) Uani 1 d .
H14A H 0.3586 0.7103 0.8533 0.040 Uiso 1 calc R
H14B H 0.4418 0.5991 0.8599 0.040 Uiso 1 calc R
C15 C 0.3956(7) 0.6459(9) 0.7427(6) 0.038(2) Uani 1 d .
H15 H 0.3395 0.5931 0.7285 0.046 Uiso 1 calc R
C16 C 0.4482(8) 0.6861(9) 0.6864(6) 0.047(3) Uani 1 d .
C17 C 0.5593(16) 0.758(2) 0.7036(12) 0.037(6) Uiso 0.52 d P
C17A C 0.5272(16) 0.783(2) 0.6953(12) 0.028(5) Uiso 0.48 d P
C18 C 0.5853(7) 0.7603(9) 0.7882(6) 0.040(2) Uani 1 d .
C19 C 0.6357(13) 0.645(2) 0.7912(14) 0.025(6) Uiso 0.47 d P
C19A C 0.6379(12) 0.6163(18) 0.8178(16) 0.025(5) Uiso 0.53 d P
C20 C 0.6699(14) 0.4717(18) 0.9344(12) 0.044(4) Uiso 0.54 d P
C20A C 0.7130(17) 0.481(2) 0.8868(14) 0.054(6) Uiso 0.46 d P
C21 C 0.7832(12) 0.4756(17) 0.9555(10) 0.056(4) Uiso 0.65 d P
C21A C 0.711(2) 0.459(3) 0.978(2) 0.051(7) Uiso 0.35 d P
C22 C 0.8287(13) 0.4963(18) 1.0271(11) 0.062(4) Uiso 0.65 d P
C22A C 0.776(3) 0.567(4) 1.016(2) 0.069(9) Uiso 0.35 d P
C23 C 0.7821(8) 0.5339(11) 1.1086(7) 0.057(3) Uani 1 d .
C24 C 0.8571(6) 0.6742(9) 1.2146(6) 0.039(2) Uani 1 d .
H16 H 0.427(9) 0.664(12) 0.623(8) 0.09(4) Uiso 1 d .

loop_
_atom_site_aniso_label
_atom_site_aniso_U_11
_atom_site_aniso_U_22
_atom_site_aniso_U_33
_atom_site_aniso_U_23
_atom_site_aniso_U_13
_atom_site_aniso_U_12
O1 0.030(3) 0.047(4) 0.035(4) 0.003(3) 0.011(3) 0.006(3)
O2 0.037(3) 0.033(3) 0.039(4) 0.008(3) 0.001(3) 0.011(3)
O3 0.028(3) 0.030(3) 0.039(4) -0.003(3) 0.002(2) -0.005(3)
O4 0.043(3) 0.037(3) 0.029(4) 0.001(3) 0.006(3) -0.008(3)
O7 0.052(4) 0.053(4) 0.033(4) 0.004(3) 0.003(3) -0.012(3)
O8 0.054(4) 0.061(4) 0.039(4) 0.015(3) 0.010(3) -0.012(3)
C1 0.050(5) 0.025(4) 0.039(5) 0.003(4) 0.002(4) 0.008(4)
C2 0.090(8) 0.032(5) 0.036(6) -0.008(4) 0.008(5) -0.004(5)
C3 0.063(6) 0.036(5) 0.039(6) 0.007(4) -0.004(5) -0.008(5)
C4 0.041(5) 0.034(5) 0.053(7) 0.007(5) -0.007(5) -0.004(4)
C5 0.043(5) 0.033(5) 0.042(6) 0.005(4) -0.011(4) -0.008(4)
C6 0.039(5) 0.027(4) 0.030(5) 0.001(4) 0.002(4) -0.005(4)
C7 0.030(4) 0.024(4) 0.036(5) 0.004(4) 0.010(4) 0.000(4)
C8 0.037(5) 0.055(6) 0.049(6) 0.020(5) -0.004(4) 0.004(5)
C9 0.040(6) 0.059(7) 0.078(8) 0.046(6) 0.012(5) 0.009(5)
C10 0.032(5) 0.045(6) 0.075(8) -0.033(5) 0.002(5) -0.007(4)
C11 0.028(4) 0.050(6) 0.031(5) -0.010(4) -0.004(4) 0.005(4)
C12 0.017(4) 0.028(4) 0.039(5) 0.003(4) 0.006(3) 0.003(3)
C13 0.031(4) 0.024(4) 0.029(5) -0.008(3) -0.004(3) 0.005(3)
C14 0.025(4) 0.037(5) 0.038(5) -0.008(4) 0.003(4) -0.001(4)
C15 0.039(5) 0.035(5) 0.038(6) -0.004(4) -0.013(4) -0.003(4)
C16 0.076(7) 0.029(5) 0.034(6) -0.002(4) -0.004(5) -0.004(5)
C18 0.048(5) 0.032(5) 0.042(6) -0.013(4) 0.013(4) -0.006(4)
C23 0.054(6) 0.052(6) 0.065(7) 0.003(5) 0.005(5) -0.024(5)
C24 0.027(5) 0.040(5) 0.050(7) 0.008(5) 0.011(4) 0.010(4)

loop_
_atom_type_symbol
_atom_type_description
_atom_type_scat_dispersion_real
_atom_type_scat_dispersion_imag
_atom_type_scat_source
C C 0.0033 0.0016 'International Tables Vol C Tables 4.2.6.8 and 6.1.1.4'
H H 0.0000 0.0000 'International Tables Vol C Tables 4.2.6.8 and 6.1.1.4'
O O 0.0106 0.0060 'International Tables Vol C Tables 4.2.6.8 and 6.1.1.4'

loop_
_geom_angle_atom_site_label_1
_geom_angle_atom_site_label_2
_geom_angle_atom_site_label_3
_geom_angle
C7 O2 C8 115.2(7)
C12 O3 C11 116.8(6)
C19 O5 O6A 51.4(14)
C19A O6 C20 117.5(15)
C19A O6 C20A 83.8(14)
C20 O6 C19 124.6(14)
C20A O6 C19 89.9(13)
C19A O6A C20A 110(2)
C19 O6A C20A 116.8(18)
C19A O6A C20 134(2)
C19 O6A C20 143.8(16)
C20A O6A O5 74.7(12)
C20 O6A O5 103.0(11)
C24 O7 C23 118.8(7)
C24 C1 C6 113.2(7)
C24 C1 C2 110.8(7)
C6 C1 C2 109.8(8)
C24 C1 H1 107.6
C6 C1 H1 107.6
C2 C1 H1 107.6
C3 C2 C1 110.5(8)
C3 C2 H2A 109.6
C1 C2 H2A 109.6
C3 C2 H2B 109.6
C1 C2 H2B 109.6
H2A C2 H2B 108.1
C4 C3 C2 124.6(9)
C4 C3 H3 117.7
C2 C3 H3 117.7
C3 C4 C5 123.5(9)
C3 C4 H4 118.3
C5 C4 H4 118.3
C4 C5 C6 113.8(8)
C4 C5 H5A 108.8
C6 C5 H5A 108.8
C4 C5 H5B 108.8
C6 C5 H5B 108.8
H5A C5 H5B 107.7
C5 C6 C7 111.6(7)
C5 C6 C1 111.5(7)
C7 C6 C1 113.4(7)
C5 C6 H6 106.6
C7 C6 H6 106.6
C1 C6 H6 106.6
O1 C7 O2 124.0(8)
O1 C7 C6 124.5(7)
O2 C7 C6 111.4(7)
O2 C8 C9 105.4(8)
O2 C8 H8A 110.7
C9 C8 H8A 110.7
O2 C8 H8B 110.7
C9 C8 H8B 110.7
H8A C8 H8B 108.8
C10 C9 C8 120.7(8)
C10 C9 H9 119.6
C8 C9 H9 119.6
C9 C10 C11 119.7(8)
C9 C10 H10 120.1
C11 C10 H10 120.1
O3 C11 C10 106.6(7)
O3 C11 H11A 110.4
C10 C11 H11A 110.4
O3 C11 H11B 110.4
C10 C11 H11B 110.4
H11A C11 H11B 108.6
O4 C12 O3 122.9(8)
O4 C12 C13 126.8(7)
O3 C12 C13 110.1(7)
C14 C13 C12 112.2(7)
C14 C13 C18 110.8(6)
C12 C13 C18 114.2(7)
C14 C13 H13 106.3
C12 C13 H13 106.3
C18 C13 H13 106.3
C13 C14 C15 112.5(7)
C13 C14 H14A 109.1
C15 C14 H14A 109.1
C13 C14 H14B 109.1
C15 C14 H14B 109.1
H14A C14 H14B 107.8
C16 C15 C14 123.6(8)
C16 C15 H15 118.2
C14 C15 H15 118.2
C15 C16 C17A 125.6(11)
C15 C16 C17 123.4(11)
C15 C16 H16 122(7)
C17A C16 H16 112(7)
C17 C16 H16 114(7)
C17A C17 C18 113(4)
C17A C17 C16 56(3)
C18 C17 C16 108.8(13)
C17A C17 C19 146(4)
C18 C17 C19 40.4(9)
C16 C17 C19 105.8(12)
C17 C17A C16 107(4)
C17 C17A C18 51(3)
C16 C17A C18 106.4(12)
C19 C18 C17 96.0(14)
C19 C18 C13 121.0(12)
C17 C18 C13 117.0(11)
C17 C18 C19A 110.0(13)
C13 C18 C19A 106.4(10)
C19 C18 C17A 110.3(13)
C13 C18 C17A 102.1(9)
C19A C18 C17A 122.8(12)
O5 C19 C18 163(2)
O5A C19 C18 132(2)
O5 C19 O6A 86.0(18)
O5A C19 O6A 119(2)
C18 C19 O6A 109.1(15)
O5 C19 O6 91.3(17)
O5A C19 O6 124.7(19)
C18 C19 O6 102.6(13)
O5 C19 C17 119.8(17)
O5A C19 C17 89.0(16)
C18 C19 C17 43.6(10)
O6A C19 C17 151.1(15)
O6 C19 C17 142.6(13)
O6A C19A O5 118(3)
O5 C19A O6 124(2)
O6A C19A O5A 143(2)
O6 C19A O5A 151.6(18)
O6A C19A C18 116.5(19)
O5 C19A C18 125(2)
O6 C19A C18 111.6(12)
O5A C19A C18 96.7(17)
O5 C19A C20A 73.1(15)
O6 C19A C20A 52.0(12)
O5A C19A C20A 99.9(13)
C18 C19A C20A 160.4(15)
C21A C20 C20A 107(3)
C21A C20 O6 125(3)
C20A C20 O6 77.8(19)
C20A C20 C21 63.9(18)
O6 C20 C21 108.1(14)
C21A C20 O6A 130(3)
C20A C20 O6A 60.1(17)
C21 C20 O6A 100.6(13)
C21 C20A O6A 118.1(19)
O6A C20A C21A 104(2)
C21 C20A O6 106.6(17)
C21A C20A O6 83.7(18)
C21 C20A C19A 139.2(18)
C21A C20A C19A 127.9(19)
C22 C21 C20A 162.6(19)
C22A C21 C20A 119(2)
C22 C21 C20 126.2(16)
C22A C21 C20 93.3(19)
C20 C21A C21 102(3)
C20 C21A C22A 123(4)
C22A C21A C20A 105(2)
C20 C21A C22 146(3)
C20A C21A C22 110(2)
C21 C22 C23 129.0(15)
C23 C22 C21A 92.4(14)
C21 C22A C23 125(3)
C21A C22A C23 104(3)
O7 C23 C22A 96.2(15)
O7 C23 C22 104.6(9)
O8 C24 O7 124.1(9)
O8 C24 C1 125.3(9)
O7 C24 C1 110.5(7)

loop_
_geom_bond_atom_site_label_1
_geom_bond_atom_site_label_2
_geom_bond_distance
O1 C7 1.198(10)
O2 C7 1.338(9)
O2 C8 1.466(11)
O3 C12 1.357(9)
O3 C11 1.440(10)
O4 C12 1.190(9)
O5 C19A 1.15(2)
O5 C19 1.20(2)
O5A C19 1.21(2)
O5A C19A 1.44(3)
O6 C19A 1.39(3)
O6 C20 1.43(2)
O6 C20A 1.57(3)
O6A C19 1.38(3)
O6A C20A 1.49(3)
O7 C24 1.327(11)
O7 C23 1.455(12)
O8 C24 1.200(10)
C1 C24 1.521(13)
C1 C6 1.522(12)
C1 C2 1.553(13)
C1 H1 0.9800
C2 C3 1.502(14)
C2 H2A 0.9700
C2 H2B 0.9700
C3 C4 1.295(13)
C3 H3 0.9300
C4 C5 1.472(13)
C4 H4 0.9300
C5 C6 1.506(12)
C5 H5A 0.9700
C5 H5B 0.9700
C6 C7 1.508(12)
C6 H6 0.9800
C8 C9 1.503(13)
C8 H8A 0.9700
C8 H8B 0.9700
C9 C10 1.400(14)
C9 H9 0.9300
C10 C11 1.483(13)
C10 H10 0.9300
C11 H11A 0.9700
C11 H11B 0.9700
C12 C13 1.502(11)
C13 C14 1.501(11)
C13 C18 1.551(12)
C13 H13 0.9800
C14 C15 1.502(12)
C14 H14A 0.9700
C14 H14B 0.9700
C15 C16 1.277(13)
C15 H15 0.9300
C16 C17A 1.43(2)
C16 H16 1.08(13)
C17 C18 1.41(2)
C18 C19 1.33(2)
C20 C21 1.52(3)
C20A C21 1.41(3)
C20A C21A 1.53(4)
C21 C22 1.30(2)
C21 C22A 1.36(4)
C21A C22A 1.48(5)
C22 C23 1.58(2)
C22A C23 1.57(4)
